data_7123372
loop_
_publ_author_name
'Wang, Wei'
'Xia, Xiaohan'
'Bian, Guang-ling'
'Song, Ling'

_publ_section_title
;
 A Chiral Sensor for Recognition of Varied Amines Based on 19F NMR Signals
 of new designed Rhodium Complexes
;
_journal_name_full 'Chemical Communications'
_journal_paper_doi 10.1039/C9CC01942A
_journal_year 2019
_chemical_formula_sum 'C42 H29 F2 N4 O6 Rh'
_chemical_formula_weight 826.60
_space_group_crystal_system orthorhombic
_space_group_IT_number 19
_space_group_name_Hall 'P 2ac 2ab'
_space_group_name_H-M_alt 'P 21 21 21'
_symmetry_space_group_name_Hall 'P 2ac 2ab'
_symmetry_space_group_name_H-M 'P 21 21 21'
_atom_sites_solution_hydrogens geom
_audit_block_doi 10.5517/ccdc.csd.cc21c6xk
_audit_creation_method SHELXL-2014/6
_audit_update_record
;
2018-12-29 deposited with the CCDC.    2019-04-30 downloaded from the CCDC.
;
_cell_angle_alpha 90
_cell_angle_beta 90
_cell_angle_gamma 90
_cell_formula_units_Z 4
_cell_length_a 12.66958(11)
_cell_length_b 14.47355(14)
_cell_length_c 21.3120(2)
_cell_measurement_reflns_used 11319
_cell_measurement_temperature 100(1)
_cell_measurement_theta_max 73.4700
_cell_measurement_theta_min 3.4610
_cell_volume 3908.06(6)
_computing_structure_refinement 'SHELXL-2014/6 (Sheldrick, 2014)'
_computing_structure_solution 'SHELXT 2014/5 (Sheldrick, 2014)'
_diffrn_ambient_temperature 100(1)
_diffrn_measured_fraction_theta_full 1.000
_diffrn_measured_fraction_theta_max 0.984
_diffrn_measurement_device_type 'SuperNova, Dual, Cu at zero, Atlas'
_diffrn_measurement_method '\w scans'
_diffrn_radiation_type CuK\a
_diffrn_radiation_wavelength 1.54178
_diffrn_reflns_av_R_equivalents 0.0181
_diffrn_reflns_av_unetI/netI 0.0235
_diffrn_reflns_Laue_measured_fraction_full 1.000
_diffrn_reflns_Laue_measured_fraction_max 0.984
_diffrn_reflns_limit_h_max 10
_diffrn_reflns_limit_h_min -15
_diffrn_reflns_limit_k_max 17
_diffrn_reflns_limit_k_min -16
_diffrn_reflns_limit_l_max 24
_diffrn_reflns_limit_l_min -26
_diffrn_reflns_number 14703
_diffrn_reflns_point_group_measured_fraction_full 0.999
_diffrn_reflns_point_group_measured_fraction_max 0.973
_diffrn_reflns_theta_full 67.679
_diffrn_reflns_theta_max 73.427
_diffrn_reflns_theta_min 3.691
_diffrn_source 'sealed X-ray tube'
_exptl_absorpt_coefficient_mu 4.054
_exptl_crystal_colour yellow
_exptl_crystal_density_diffrn 1.405
_exptl_crystal_description needle
_exptl_crystal_F_000 3192
_exptl_crystal_size_max 0.37
_exptl_crystal_size_mid 0.16
_exptl_crystal_size_min 0.13
_refine_diff_density_max 0.343
_refine_diff_density_min -0.467
_refine_diff_density_rms 0.053
_refine_ls_abs_structure_details
;
 Flack x determined using 3290 quotients [(I+)-(I-)]/[(I+)+(I-)]
 (Parsons, Flack and Wagner, Acta Cryst. B69 (2013) 249-259).
;
_refine_ls_abs_structure_Flack -0.005(3)
_refine_ls_extinction_method none
_refine_ls_goodness_of_fit_ref 1.044
_refine_ls_hydrogen_treatment constr
_refine_ls_matrix_type full
_refine_ls_number_parameters 496
_refine_ls_number_reflns 7641
_refine_ls_number_restraints 0
_refine_ls_restrained_S_all 0.341
_refine_ls_R_factor_all 0.0217
_refine_ls_R_factor_gt 0.0214
_refine_ls_shift/su_max 0.001
_refine_ls_shift/su_mean 0.000
_refine_ls_structure_factor_coef Fsqd
_refine_ls_weighting_details 'w=1/[\s^2^(Fo^2^)+(0.0729P)^2^+40.0381P] where P=(Fo^2^+2Fc^2^)/3'
_refine_ls_weighting_scheme calc
_refine_ls_wR_factor_gt 0.0542
_refine_ls_wR_factor_ref 0.0548
_reflns_Friedel_coverage 0.776
_reflns_Friedel_fraction_full 0.999
_reflns_Friedel_fraction_max 0.959
_reflns_number_gt 7576
_reflns_number_total 7641
_reflns_threshold_expression 'I > 2\s(I)'
_cod_data_source_file c9cc01942a2.cif
_cod_data_source_block a_sqd
_cod_original_cell_volume 3908.07(6)
_cod_database_code 7123372
_shelx_space_group_comment
;
The symmetry employed for this shelxl refinement is uniquely defined
by the following loop, which should always be used as a source of
symmetry information in preference to the above space-group names.
They are only intended as comments.
;
_shelxl_version_number 2014/6
_platon_squeeze_void_probe_radius 1.20

loop_
_space_group_symop_operation_xyz
'x, y, z'
'-x+1/2, -y, z+1/2'
'-x, y+1/2, -z+1/2'
'x+1/2, -y+1/2, -z'

loop_
_atom_site_label
_atom_site_type_symbol
_atom_site_fract_x
_atom_site_fract_y
_atom_site_fract_z
_atom_site_U_iso_or_equiv
_atom_site_adp_type
_atom_site_occupancy
_atom_site_site_symmetry_order
_atom_site_calc_flag
_atom_site_refinement_flags_posn
_atom_site_refinement_flags_adp
Rh1 Rh 0.73221(2) 0.75827(2) 0.82504(2) 0.01163(6) Uani 1 1 d . .
F1 F 0.29682(15) 0.82217(15) 0.95619(10) 0.0301(5) Uani 1 1 d . .
F2 F 0.94072(17) 0.40189(14) 0.74340(10) 0.0317(5) Uani 1 1 d . .
O1 O 0.71198(18) 0.88361(15) 0.99705(10) 0.0206(5) Uani 1 1 d . .
O2 O 0.91464(16) 0.75892(16) 0.66770(9) 0.0216(4) Uani 1 1 d . .
O3 O 0.73099(18) 0.62457(13) 0.86856(9) 0.0171(4) Uani 1 1 d . .
O4 O 0.3992(2) 0.36963(19) 0.99226(12) 0.0329(6) Uani 1 1 d . .
O5 O 0.2977(2) 0.43672(19) 0.92408(13) 0.0330(6) Uani 1 1 d . .
O6 O 0.36895(19) 0.80021(17) 0.77132(13) 0.0317(6) Uani 1 1 d . .
H6A H 0.3272 0.8399 0.7831 0.047 Uiso 1 1 calc R U
N1 N 0.6721(2) 0.81551(18) 0.90585(12) 0.0149(5) Uani 1 1 d . .
N2 N 0.8135(2) 0.71748(17) 0.74873(11) 0.0155(5) Uani 1 1 d . .
N3 N 0.58398(19) 0.71876(17) 0.78243(11) 0.0136(5) Uani 1 1 d . .
N4 N 0.3856(2) 0.4237(2) 0.94684(13) 0.0241(6) Uani 1 1 d . .
C1 C 0.5470(2) 0.5892(2) 0.85388(14) 0.0150(6) Uani 1 1 d . .
C2 C 0.7505(2) 0.8815(2) 0.78238(14) 0.0152(6) Uani 1 1 d . .
C3 C 0.8695(2) 0.7891(2) 0.86891(14) 0.0153(6) Uani 1 1 d . .
C4 C 0.8562(2) 0.8326(2) 0.92735(15) 0.0172(6) Uani 1 1 d . .
C5 C 0.9408(3) 0.8566(2) 0.96611(16) 0.0214(7) Uani 1 1 d . .
H5A H 0.9290 0.8848 1.0047 0.026 Uiso 1 1 calc R U
C6 C 0.4249(3) 0.8841(2) 1.02386(17) 0.0258(7) Uani 1 1 d . .
H6B H 0.3720 0.8993 1.0522 0.031 Uiso 1 1 calc R U
C7 C 1.0580(3) 0.7948(2) 0.88864(16) 0.0214(7) Uani 1 1 d . .
H7A H 1.1264 0.7824 0.8752 0.026 Uiso 1 1 calc R U
C8 C 0.7469(2) 0.84436(19) 0.94326(13) 0.0176(6) Uani 1 1 d . .
C9 C 0.8035(3) 1.0416(2) 0.71299(16) 0.0243(7) Uani 1 1 d . .
H9A H 0.8203 1.0948 0.6906 0.029 Uiso 1 1 calc R U
C10 C 0.6492(2) 0.5768(2) 0.88213(14) 0.0161(6) Uani 1 1 d . .
C11 C 0.9729(2) 0.7698(2) 0.85082(14) 0.0187(6) Uani 1 1 d . .
H11A H 0.9852 0.7398 0.8129 0.022 Uiso 1 1 calc R U
C12 C 0.8683(2) 0.5494(2) 0.75249(15) 0.0194(6) Uani 1 1 d . .
H12A H 0.8264 0.5307 0.7860 0.023 Uiso 1 1 calc R U
C13 C 0.8671(2) 0.6388(2) 0.72935(14) 0.0172(6) Uani 1 1 d . .
C14 C 0.7463(3) 0.5367(2) 0.59590(15) 0.0266(7) Uani 1 1 d . .
H14A H 0.7980 0.4984 0.5790 0.032 Uiso 1 1 calc R U
C15 C 0.6592(3) 0.5045(2) 0.92786(16) 0.0242(7) Uani 1 1 d . .
H15A H 0.7256 0.4918 0.9444 0.029 Uiso 1 1 calc R U
C16 C 0.4718(3) 0.8164(2) 0.92155(15) 0.0195(6) Uani 1 1 d . .
H16A H 0.4516 0.7888 0.8840 0.023 Uiso 1 1 calc R U
C17 C 0.9987(3) 0.5146(2) 0.67148(18) 0.0269(7) Uani 1 1 d . .
H17A H 1.0420 0.4705 0.6528 0.032 Uiso 1 1 calc R U
C18 C 0.4758(3) 0.4705(2) 0.92169(14) 0.0196(6) Uani 1 1 d . .
C19 C 0.5768(2) 0.8349(2) 0.93639(14) 0.0161(6) Uani 1 1 d . .
C20 C 0.7443(3) 1.0476(2) 0.76794(15) 0.0231(7) Uani 1 1 d . .
H20A H 0.7224 1.1052 0.7822 0.028 Uiso 1 1 calc R U
C21 C 0.9303(2) 0.6647(2) 0.67885(16) 0.0198(6) Uani 1 1 d . .
C22 C 0.6025(3) 0.8774(2) 0.99314(15) 0.0202(6) Uani 1 1 d . .
C23 C 0.5257(2) 0.6524(2) 0.80194(14) 0.0151(6) Uani 1 1 d . .
H23A H 0.4625 0.6435 0.7806 0.018 Uiso 1 1 calc R U
C24 C 0.8110(3) 0.8777(2) 0.72635(15) 0.0189(6) Uani 1 1 d . .
C25 C 0.5065(2) 0.7150(2) 0.67253(15) 0.0192(6) Uani 1 1 d . .
H25A H 0.4471 0.6779 0.6863 0.023 Uiso 1 1 calc R U
H25B H 0.4816 0.7559 0.6396 0.023 Uiso 1 1 calc R U
C26 C 0.6646(3) 0.6863(2) 0.60394(16) 0.0266(7) Uani 1 1 d . .
H26A H 0.6630 0.7485 0.5929 0.032 Uiso 1 1 calc R U
C27 C 0.5901(3) 0.6520(2) 0.64580(14) 0.0194(6) Uani 1 1 d . .
C28 C 1.0423(3) 0.8377(2) 0.94615(16) 0.0231(7) Uani 1 1 d . .
H28A H 1.0997 0.8538 0.9711 0.028 Uiso 1 1 calc R U
C29 C 0.5752(3) 0.4538(2) 0.94789(16) 0.0245(7) Uani 1 1 d . .
H29A H 0.5838 0.4087 0.9785 0.029 Uiso 1 1 calc R U
C30 C 0.5456(2) 0.7735(2) 0.72788(14) 0.0166(6) Uani 1 1 d . .
H30A H 0.6060 0.8093 0.7125 0.020 Uiso 1 1 calc R U
C31 C 0.7411(3) 0.6293(2) 0.57858(16) 0.0296(7) Uani 1 1 d . .
H31A H 0.7892 0.6529 0.5498 0.035 Uiso 1 1 calc R U
C32 C 0.5956(3) 0.5594(2) 0.66248(15) 0.0239(7) Uani 1 1 d . .
H32A H 0.5462 0.5353 0.6902 0.029 Uiso 1 1 calc R U
C33 C 0.7173(2) 0.9689(2) 0.80185(15) 0.0189(6) Uani 1 1 d . .
H33A H 0.6767 0.9746 0.8380 0.023 Uiso 1 1 calc R U
C34 C 0.8447(2) 0.7851(2) 0.71273(14) 0.0175(6) Uani 1 1 d . .
C35 C 0.4631(3) 0.8431(2) 0.75007(17) 0.0226(7) Uani 1 1 d . .
H35A H 0.4926 0.8798 0.7839 0.027 Uiso 1 1 calc R U
H35B H 0.4462 0.8847 0.7158 0.027 Uiso 1 1 calc R U
C36 C 0.5297(3) 0.9030(2) 1.03770(16) 0.0251(7) Uani 1 1 d . .
H36A H 0.5496 0.9314 1.0750 0.030 Uiso 1 1 calc R U
C37 C 0.9358(3) 0.4906(2) 0.72214(17) 0.0248(7) Uani 1 1 d . .
C38 C 0.4620(3) 0.5351(2) 0.87409(14) 0.0179(6) Uani 1 1 d . .
H38A H 0.3960 0.5424 0.8556 0.021 Uiso 1 1 calc R U
C39 C 0.6741(3) 0.5022(2) 0.63839(17) 0.0268(7) Uani 1 1 d . .
H39A H 0.6779 0.4407 0.6509 0.032 Uiso 1 1 calc R U
C40 C 0.4001(3) 0.8421(2) 0.96699(16) 0.0227(7) Uani 1 1 d . .
C41 C 0.9973(3) 0.6043(3) 0.64856(17) 0.0256(7) Uani 1 1 d . .
H41A H 1.0390 0.6226 0.6148 0.031 Uiso 1 1 calc R U
C42 C 0.8373(3) 0.9562(2) 0.69188(15) 0.0223(7) Uani 1 1 d . .
H42A H 0.8768 0.9513 0.6553 0.027 Uiso 1 1 calc R U

loop_
_atom_site_aniso_label
_atom_site_aniso_U_11
_atom_site_aniso_U_22
_atom_site_aniso_U_33
_atom_site_aniso_U_23
_atom_site_aniso_U_13
_atom_site_aniso_U_12
Rh1 0.01116(9) 0.01194(9) 0.01178(9) -0.00071(7) 0.00007(7) -0.00044(7)
F1 0.0174(10) 0.0375(11) 0.0356(11) 0.0108(9) 0.0087(8) 0.0053(8)
F2 0.0352(11) 0.0196(10) 0.0403(12) -0.0025(9) 0.0018(10) 0.0103(9)
O1 0.0259(12) 0.0212(11) 0.0146(10) -0.0059(8) 0.0011(9) -0.0013(9)
O2 0.0219(10) 0.0249(11) 0.0180(10) -0.0003(10) 0.0070(8) -0.0018(9)
O3 0.0168(9) 0.0159(9) 0.0185(10) 0.0025(7) -0.0005(9) -0.0016(9)
O4 0.0394(15) 0.0358(14) 0.0234(12) 0.0110(11) -0.0057(11) -0.0166(12)
O5 0.0270(14) 0.0368(15) 0.0351(14) 0.0098(12) -0.0014(11) -0.0087(11)
O6 0.0192(12) 0.0245(12) 0.0513(16) 0.0023(11) 0.0058(11) 0.0026(10)
N1 0.0152(12) 0.0148(12) 0.0148(12) 0.0002(10) 0.0028(10) -0.0018(10)
N2 0.0163(11) 0.0162(13) 0.0138(11) -0.0024(9) 0.0003(10) 0.0016(10)
N3 0.0121(11) 0.0137(12) 0.0151(11) -0.0009(9) -0.0018(9) 0.0012(9)
N4 0.0304(16) 0.0224(14) 0.0195(13) 0.0020(11) -0.0031(12) -0.0106(12)
C1 0.0181(15) 0.0124(13) 0.0144(13) -0.0016(11) 0.0000(11) -0.0001(11)
C2 0.0111(15) 0.0162(13) 0.0184(13) 0.0001(11) -0.0012(11) -0.0016(11)
C3 0.0149(14) 0.0144(14) 0.0165(14) 0.0012(11) -0.0030(11) -0.0035(11)
C4 0.0193(16) 0.0153(15) 0.0170(14) 0.0015(12) 0.0005(12) -0.0036(12)
C5 0.0253(17) 0.0209(16) 0.0181(16) 0.0001(13) -0.0052(13) -0.0047(13)
C6 0.0315(19) 0.0208(16) 0.0250(18) 0.0044(14) 0.0109(15) 0.0088(14)
C7 0.0139(14) 0.0240(16) 0.0265(16) 0.0051(13) -0.0019(12) -0.0031(12)
C8 0.0227(17) 0.0151(13) 0.0151(13) -0.0005(10) 0.0026(12) -0.0002(12)
C9 0.0231(16) 0.0211(16) 0.0288(17) 0.0113(14) -0.0037(13) -0.0032(13)
C10 0.0211(15) 0.0118(13) 0.0152(14) -0.0014(11) -0.0005(12) -0.0019(11)
C11 0.0197(14) 0.0184(15) 0.0179(13) 0.0022(11) -0.0013(11) -0.0044(12)
C12 0.0166(15) 0.0205(16) 0.0209(15) -0.0050(13) -0.0007(12) 0.0008(12)
C13 0.0151(14) 0.0197(15) 0.0167(15) -0.0063(12) -0.0011(12) 0.0041(12)
C14 0.0266(19) 0.0282(16) 0.0249(16) -0.0098(13) -0.0021(14) 0.0001(14)
C15 0.0248(17) 0.0223(17) 0.0254(17) 0.0052(14) -0.0074(14) -0.0016(13)
C16 0.0191(16) 0.0183(15) 0.0209(15) 0.0037(13) 0.0022(12) 0.0019(12)
C17 0.0221(16) 0.0295(17) 0.0291(17) -0.0118(16) 0.0007(15) 0.0049(13)
C18 0.0259(17) 0.0172(15) 0.0156(14) 0.0001(12) -0.0012(12) -0.0074(13)
C19 0.0186(15) 0.0132(14) 0.0166(14) 0.0020(12) 0.0044(12) 0.0013(12)
C20 0.0204(17) 0.0166(14) 0.0322(17) -0.0004(12) -0.0055(14) 0.0032(12)
C21 0.0191(14) 0.0213(15) 0.0191(15) -0.0044(14) 0.0015(13) -0.0010(12)
C22 0.0220(16) 0.0177(15) 0.0209(16) 0.0014(12) 0.0041(13) 0.0011(12)
C23 0.0120(13) 0.0178(14) 0.0156(13) -0.0017(11) -0.0016(11) -0.0015(11)
C24 0.0189(14) 0.0197(15) 0.0181(15) 0.0015(12) -0.0041(13) -0.0009(13)
C25 0.0184(14) 0.0219(14) 0.0172(14) 0.0045(13) -0.0054(13) -0.0023(11)
C26 0.0294(18) 0.0249(17) 0.0256(17) 0.0076(14) 0.0031(15) -0.0012(14)
C27 0.0231(16) 0.0232(16) 0.0119(14) 0.0005(12) -0.0057(12) -0.0038(13)
C28 0.0228(17) 0.0232(17) 0.0234(17) 0.0030(14) -0.0064(13) -0.0068(13)
C29 0.0312(18) 0.0206(16) 0.0216(16) 0.0056(13) -0.0080(14) -0.0054(14)
C30 0.0147(13) 0.0163(15) 0.0188(14) 0.0021(12) -0.0033(11) -0.0009(11)
C31 0.0288(19) 0.0342(18) 0.0258(16) 0.0039(14) 0.0068(15) -0.0003(16)
C32 0.0304(18) 0.0195(15) 0.0219(16) -0.0016(13) 0.0004(13) -0.0089(13)
C33 0.0164(15) 0.0167(14) 0.0238(15) -0.0005(11) -0.0007(12) 0.0001(12)
C34 0.0131(13) 0.0230(16) 0.0163(14) 0.0002(12) -0.0014(11) -0.0010(12)
C35 0.0194(15) 0.0178(16) 0.0305(17) 0.0031(13) -0.0025(13) 0.0033(13)
C36 0.0346(19) 0.0210(16) 0.0198(16) -0.0014(13) 0.0070(14) 0.0043(14)
C37 0.0238(17) 0.0201(16) 0.0304(18) -0.0060(14) -0.0050(14) 0.0030(13)
C38 0.0206(15) 0.0183(15) 0.0149(14) -0.0024(12) -0.0020(12) -0.0012(12)
C39 0.034(2) 0.0188(16) 0.0278(17) -0.0058(13) -0.0044(15) -0.0019(14)
C40 0.0189(15) 0.0200(16) 0.0291(17) 0.0082(13) 0.0078(13) 0.0051(12)
C41 0.0187(16) 0.0333(19) 0.0246(16) -0.0056(15) 0.0045(13) 0.0006(14)
C42 0.0223(16) 0.0242(16) 0.0202(16) 0.0064(12) 0.0017(12) -0.0025(13)

loop_
_atom_type_symbol
_atom_type_description
_atom_type_scat_dispersion_real
_atom_type_scat_dispersion_imag
_atom_type_scat_source
C C 0.0181 0.0091 'International Tables Vol C Tables 4.2.6.8 and 6.1.1.4'
H H 0.0000 0.0000 'International Tables Vol C Tables 4.2.6.8 and 6.1.1.4'
N N 0.0311 0.0180 'International Tables Vol C Tables 4.2.6.8 and 6.1.1.4'
O O 0.0492 0.0322 'International Tables Vol C Tables 4.2.6.8 and 6.1.1.4'
F F 0.0727 0.0534 'International Tables Vol C Tables 4.2.6.8 and 6.1.1.4'
Rh Rh 0.0927 3.6045 'International Tables Vol C Tables 4.2.6.8 and 6.1.1.4'

loop_
_geom_angle_atom_site_label_1
_geom_angle_atom_site_label_2
_geom_angle_atom_site_label_3
_geom_angle
N2 Rh1 C2 80.59(11)
N2 Rh1 C3 89.89(11)
C2 Rh1 C3 85.10(12)
N2 Rh1 N1 169.60(10)
C2 Rh1 N1 93.66(11)
C3 Rh1 N1 80.95(11)
N2 Rh1 O3 95.07(9)
C2 Rh1 O3 173.67(10)
C3 Rh1 O3 90.32(10)
N1 Rh1 O3 89.92(9)
N2 Rh1 N3 91.58(10)
C2 Rh1 N3 98.29(10)
C3 Rh1 N3 176.48(11)
N1 Rh1 N3 97.84(10)
O3 Rh1 N3 86.37(9)
C8 O1 C22 104.3(2)
C34 O2 C21 104.1(2)
C10 O3 Rh1 126.2(2)
C35 O6 H6A 109.5
C8 N1 C19 106.1(2)
C8 N1 Rh1 111.8(2)
C19 N1 Rh1 142.1(2)
C34 N2 C13 107.0(3)
C34 N2 Rh1 114.2(2)
C13 N2 Rh1 137.0(2)
C23 N3 C30 117.7(2)
C23 N3 Rh1 124.2(2)
C30 N3 Rh1 118.09(18)
O5 N4 O4 121.6(3)
O5 N4 C18 120.1(3)
O4 N4 C18 118.3(3)
C38 C1 C10 119.6(3)
C38 C1 C23 116.2(3)
C10 C1 C23 124.1(3)
C33 C2 C24 116.6(3)
C33 C2 Rh1 129.3(2)
C24 C2 Rh1 114.0(2)
C11 C3 C4 116.6(3)
C11 C3 Rh1 129.4(2)
C4 C3 Rh1 113.9(2)
C3 C4 C5 122.9(3)
C3 C4 C8 112.2(3)
C5 C4 C8 124.8(3)
C28 C5 C4 118.9(3)
C28 C5 H5A 120.6
C4 C5 H5A 120.6
C36 C6 C40 119.2(3)
C36 C6 H6B 120.4
C40 C6 H6B 120.4
C28 C7 C11 121.0(3)
C28 C7 H7A 119.5
C11 C7 H7A 119.5
N1 C8 O1 114.5(3)
N1 C8 C4 121.1(3)
O1 C8 C4 124.4(3)
C42 C9 C20 119.7(3)
C42 C9 H9A 120.1
C20 C9 H9A 120.1
O3 C10 C1 124.6(3)
O3 C10 C15 118.4(3)
C1 C10 C15 117.0(3)
C3 C11 C7 121.0(3)
C3 C11 H11A 119.5
C7 C11 H11A 119.5
C37 C12 C13 114.8(3)
C37 C12 H12A 122.6
C13 C12 H12A 122.6
N2 C13 C12 131.7(3)
N2 C13 C21 106.9(3)
C12 C13 C21 121.4(3)
C39 C14 C31 119.4(3)
C39 C14 H14A 120.3
C31 C14 H14A 120.3
C29 C15 C10 122.5(3)
C29 C15 H15A 118.8
C10 C15 H15A 118.8
C40 C16 C19 114.7(3)
C40 C16 H16A 122.7
C19 C16 H16A 122.7
C37 C17 C41 120.1(3)
C37 C17 H17A 119.9
C41 C17 H17A 119.9
C38 C18 C29 121.4(3)
C38 C18 N4 119.4(3)
C29 C18 N4 119.1(3)
C16 C19 N1 132.8(3)
C16 C19 C22 120.3(3)
N1 C19 C22 106.8(3)
C33 C20 C9 121.1(3)
C33 C20 H20A 119.4
C9 C20 H20A 119.4
C41 C21 C13 123.0(3)
C41 C21 O2 128.8(3)
C13 C21 O2 108.2(3)
C36 C22 O1 127.5(3)
C36 C22 C19 124.1(3)
O1 C22 C19 108.3(3)
N3 C23 C1 127.5(3)
N3 C23 H23A 116.2
C1 C23 H23A 116.2
C42 C24 C2 122.7(3)
C42 C24 C34 125.7(3)
C2 C24 C34 111.5(3)
C27 C25 C30 113.4(2)
C27 C25 H25A 108.9
C30 C25 H25A 108.9
C27 C25 H25B 108.9
C30 C25 H25B 108.9
H25A C25 H25B 107.7
C31 C26 C27 120.9(3)
C31 C26 H26A 119.6
C27 C26 H26A 119.6
C32 C27 C26 118.3(3)
C32 C27 C25 121.5(3)
C26 C27 C25 120.2(3)
C5 C28 C7 119.6(3)
C5 C28 H28A 120.2
C7 C28 H28A 120.2
C15 C29 C18 119.0(3)
C15 C29 H29A 120.5
C18 C29 H29A 120.5
N3 C30 C35 109.4(2)
N3 C30 C25 114.4(2)
C35 C30 C25 112.4(2)
N3 C30 H30A 106.7
C35 C30 H30A 106.7
C25 C30 H30A 106.7
C26 C31 C14 120.3(3)
C26 C31 H31A 119.8
C14 C31 H31A 119.8
C27 C32 C39 121.1(3)
C27 C32 H32A 119.5
C39 C32 H32A 119.5
C20 C33 C2 120.9(3)
C20 C33 H33A 119.5
C2 C33 H33A 119.5
N2 C34 O2 113.8(3)
N2 C34 C24 119.4(3)
O2 C34 C24 126.6(3)
O6 C35 C30 112.6(3)
O6 C35 H35A 109.1
C30 C35 H35A 109.1
O6 C35 H35B 109.1
C30 C35 H35B 109.1
H35A C35 H35B 107.8
C22 C36 C6 116.2(3)
C22 C36 H36A 121.9
C6 C36 H36A 121.9
F2 C37 C12 117.2(3)
F2 C37 C17 118.0(3)
C12 C37 C17 124.8(3)
C18 C38 C1 120.2(3)
C18 C38 H38A 119.9
C1 C38 H38A 119.9
C14 C39 C32 120.0(3)
C14 C39 H39A 120.0
C32 C39 H39A 120.0
F1 C40 C16 117.2(3)
F1 C40 C6 117.3(3)
C16 C40 C6 125.5(3)
C21 C41 C17 115.9(3)
C21 C41 H41A 122.1
C17 C41 H41A 122.1
C9 C42 C24 118.9(3)
C9 C42 H42A 120.5
C24 C42 H42A 120.5

loop_
_geom_bond_atom_site_label_1
_geom_bond_atom_site_label_2
_geom_bond_distance
Rh1 N2 2.014(2)
Rh1 C2 2.015(3)
Rh1 C3 2.025(3)
Rh1 N1 2.057(3)
Rh1 O3 2.1460(19)
Rh1 N3 2.163(2)
F1 C40 1.359(4)
F2 C37 1.363(4)
O1 C8 1.354(3)
O1 C22 1.392(4)
O2 C34 1.360(4)
O2 C21 1.398(4)
O3 C10 1.279(4)
O4 N4 1.256(4)
O5 N4 1.229(4)
O6 C35 1.419(4)
O6 H6A 0.8200
N1 C8 1.307(4)
N1 C19 1.400(4)
N2 C34 1.305(4)
N2 C13 1.388(4)
N3 C23 1.281(4)
N3 C30 1.488(4)
N4 C18 1.432(4)
C1 C38 1.399(4)
C1 C10 1.440(4)
C1 C23 1.462(4)
C2 C33 1.396(4)
C2 C24 1.421(4)
C3 C11 1.393(4)
C3 C4 1.405(4)
C4 C5 1.397(5)
C4 C8 1.436(4)
C5 C28 1.382(5)
C5 H5A 0.9300
C6 C36 1.387(5)
C6 C40 1.392(5)
C6 H6B 0.9300
C7 C28 1.389(5)
C7 C11 1.394(4)
C7 H7A 0.9300
C9 C42 1.382(5)
C9 C20 1.394(5)
C9 H9A 0.9300
C10 C15 1.436(4)
C11 H11A 0.9300
C12 C37 1.369(5)
C12 C13 1.386(5)
C12 H12A 0.9300
C13 C21 1.393(5)
C14 C39 1.381(5)
C14 C31 1.392(5)
C14 H14A 0.9300
C15 C29 1.361(5)
C15 H15A 0.9300
C16 C40 1.379(5)
C16 C19 1.394(5)
C16 H16A 0.9300
C17 C37 1.386(5)
C17 C41 1.387(5)
C17 H17A 0.9300
C18 C38 1.390(4)
C18 C29 1.399(5)
C19 C22 1.395(5)
C20 C33 1.392(4)
C20 H20A 0.9300
C21 C41 1.380(5)
C22 C36 1.375(5)
C23 H23A 0.9300
C24 C42 1.393(4)
C24 C34 1.436(4)
C25 C27 1.509(4)
C25 C30 1.534(4)
C25 H25A 0.9700
C25 H25B 0.9700
C26 C31 1.383(5)
C26 C27 1.391(5)
C26 H26A 0.9300
C27 C32 1.387(5)
C28 H28A 0.9300
C29 H29A 0.9300
C30 C35 1.528(4)
C30 H30A 0.9800
C31 H31A 0.9300
C32 C39 1.392(5)
C32 H32A 0.9300
C33 H33A 0.9300
C35 H35A 0.9700
C35 H35B 0.9700
C36 H36A 0.9300
C38 H38A 0.9300
C39 H39A 0.9300
C41 H41A 0.9300
C42 H42A 0.9300

loop_
_platon_squeeze_void_nr
_platon_squeeze_void_average_x
_platon_squeeze_void_average_y
_platon_squeeze_void_average_z
_platon_squeeze_void_volume
_platon_squeeze_void_count_electrons
_platon_squeeze_void_content
1 0.006 0.250 0.500 329 78 ' '
2 -0.028 0.750 1.000 328 78 ' '
